data_7241491
loop_
_publ_author_name
'Kokh, K. A.'
'Atuchin, V. V.'
'Adichtchev, S. V.'
'Gavrilova, T. A.'
'Bakhadur, A. M.'
'Klimov, A. O.'
'Korolkov, I. V.'
'Kuratieva, N. V.'
'Mukherjee, S.'
'Pervukhina, N. V.'
'Surovtsev, N. V.'

_publ_section_title
;
 Cu2ZnSnS4 crystal growth using an SnCl2 based flux
;
_journal_issue 4
_journal_name_full CrystEngComm
_journal_page_first 1025
_journal_page_last 1032
_journal_paper_doi 10.1039/D0CE01264E
_journal_volume 23
_journal_year 2021
_chemical_formula_moiety 'Cu1.94 S4 Sn Zn1.06'
_chemical_formula_sum 'Cu1.94 S4 Sn Zn1.06'
_chemical_formula_weight 439.49
_space_group_crystal_system tetragonal
_space_group_IT_number 121
_space_group_name_Hall 'I -4 2'
_space_group_name_H-M_alt 'I -4 2 m'
_atom_sites_solution_primary direct
_atom_sites_solution_secondary difmap
_audit_creation_method SHELXL-2014/7
_audit_update_record
;
2020-08-24 deposited with the CCDC.	2020-11-16 downloaded from the CCDC.
;
_cell_angle_alpha 90
_cell_angle_beta 90
_cell_angle_gamma 90
_cell_formula_units_Z 2
_cell_length_a 5.4383(2)
_cell_length_b 5.4383(2)
_cell_length_c 10.8455(5)
_cell_measurement_reflns_used 1493
_cell_measurement_temperature 293(2)
_cell_measurement_theta_max 32.63
_cell_measurement_theta_min 3.76
_cell_volume 320.76(2)
_computing_cell_refinement 'Bruker SAINT'
_computing_data_collection 'Bruker APEX2'
_computing_data_reduction 'Bruker SAINT'
_computing_molecular_graphics 'Bruker SHELXTL'
_computing_publication_material 'Bruker SHELXTL'
_computing_structure_refinement 'Bruker SHELXTL'
_computing_structure_solution 'Bruker SHELXTL'
_diffrn_ambient_temperature 293(2)
_diffrn_detector_area_resol_mean 25
_diffrn_measured_fraction_theta_full 0.991
_diffrn_measured_fraction_theta_max 0.990
_diffrn_measurement_device_type 'Bruker Apex DUO CCD area-detector'
_diffrn_measurement_method '\f scans'
_diffrn_radiation_monochromator graphite
_diffrn_radiation_probe x-ray
_diffrn_radiation_type MoK\a
_diffrn_radiation_wavelength 0.71073
_diffrn_reflns_av_R_equivalents 0.0294
_diffrn_reflns_av_unetI/netI 0.0214
_diffrn_reflns_Laue_measured_fraction_full 0.991
_diffrn_reflns_Laue_measured_fraction_max 0.990
_diffrn_reflns_limit_h_max 6
_diffrn_reflns_limit_h_min -8
_diffrn_reflns_limit_k_max 8
_diffrn_reflns_limit_k_min -5
_diffrn_reflns_limit_l_max 16
_diffrn_reflns_limit_l_min -15
_diffrn_reflns_number 1592
_diffrn_reflns_point_group_measured_fraction_full 0.994
_diffrn_reflns_point_group_measured_fraction_max 0.994
_diffrn_reflns_theta_full 25.250
_diffrn_reflns_theta_max 32.630
_diffrn_reflns_theta_min 3.757
_diffrn_standards_decay_% 0
_diffrn_standards_number 0
_exptl_absorpt_coefficient_mu 15.276
_exptl_absorpt_correction_type multi-scan
_exptl_absorpt_process_details 'Bruker SADABS'
_exptl_crystal_colour black
_exptl_crystal_density_diffrn 4.550
_exptl_crystal_description plate
_exptl_crystal_F_000 404
_exptl_crystal_size_max 0.120
_exptl_crystal_size_mid 0.100
_exptl_crystal_size_min 0.020
_exptl_transmission_factor_max 0.746
_exptl_transmission_factor_min 0.487
_refine_diff_density_max 0.352
_refine_diff_density_min -0.488
_refine_diff_density_rms 0.092
_refine_ls_abs_structure_details
;
 Refined as an inversion twin.
;
_refine_ls_abs_structure_Flack 0.02(4)
_refine_ls_extinction_method none
_refine_ls_goodness_of_fit_ref 1.053
_refine_ls_hydrogen_treatment undef
_refine_ls_matrix_type full
_refine_ls_number_parameters 15
_refine_ls_number_reflns 335
_refine_ls_number_restraints 0
_refine_ls_restrained_S_all 1.053
_refine_ls_R_factor_all 0.0092
_refine_ls_R_factor_gt 0.0092
_refine_ls_shift/su_max 0.001
_refine_ls_shift/su_mean 0.000
_refine_ls_structure_factor_coef Fsqd
_refine_ls_weighting_details 'w=1/[\s^2^(Fo^2^)] where P=(Fo^2^+2Fc^2^)/3'
_refine_ls_weighting_scheme calc
_refine_ls_wR_factor_gt 0.0224
_refine_ls_wR_factor_ref 0.0224
_reflns_Friedel_coverage 0.649
_reflns_Friedel_fraction_full 1.000
_reflns_Friedel_fraction_max 1.000
_reflns_number_gt 335
_reflns_number_total 335
_reflns_threshold_expression >2\s(I)
_cod_data_source_file d0ce01264e2.cif
_cod_data_source_block atu017
_cod_depositor_comments 'Adding full bibliography for 7241491.cif.'
_cod_original_cell_volume 320.76(3)
_cod_database_code 7241491
_shelx_shelxl_version_number 2014/7
_shelx_space_group_comment
;
The symmetry employed for this shelxl refinement is uniquely defined
by the following loop, which should always be used as a source of
symmetry information in preference to the above space-group names.
They are only intended as comments.
;
_shelx_estimated_absorpt_t_min 0.261
_shelx_estimated_absorpt_t_max 0.750

loop_
_space_group_symop_operation_xyz
'x, y, z'
'y, -x, -z'
'-x, -y, z'
'-y, x, -z'
'x, -y, -z'
'-x, y, -z'
'-y, -x, z'
'y, x, z'
'x+1/2, y+1/2, z+1/2'
'y+1/2, -x+1/2, -z+1/2'
'-x+1/2, -y+1/2, z+1/2'
'-y+1/2, x+1/2, -z+1/2'
'x+1/2, -y+1/2, -z+1/2'
'-x+1/2, y+1/2, -z+1/2'
'-y+1/2, -x+1/2, z+1/2'
'y+1/2, x+1/2, z+1/2'

loop_
_atom_site_label
_atom_site_type_symbol
_atom_site_fract_x
_atom_site_fract_y
_atom_site_fract_z
_atom_site_U_iso_or_equiv
_atom_site_adp_type
_atom_site_occupancy
_atom_site_site_symmetry_order
_atom_site_calc_flag
_atom_site_refinement_flags_posn
_atom_site_refinement_flags_adp
_atom_site_refinement_flags_occupancy
_atom_site_disorder_assembly
_atom_site_disorder_group
Sn1 Sn 0.0000 0.0000 0.5000 0.00844(7) Uani 1 8 d S T P . .
Cu1 Cu 0.0000 0.0000 0.0000 0.01629(10) Uani 1 8 d S T P . .
Cu2 Cu 0.0000 0.5000 0.2500 0.01354(9) Uani 0.47 4 d S T P . .
Zn2 Zn 0.0000 0.5000 0.2500 0.01354(9) Uani 0.53 4 d S T P . .
S1 S 0.75595(5) 0.24405(5) 0.12780(3) 0.00824(14) Uani 1 2 d S T P . .

loop_
_atom_site_aniso_label
_atom_site_aniso_U_11
_atom_site_aniso_U_22
_atom_site_aniso_U_33
_atom_site_aniso_U_23
_atom_site_aniso_U_13
_atom_site_aniso_U_12
Sn1 0.00843(8) 0.00843(8) 0.00844(11) 0.000 0.000 0.000
Cu1 0.01636(14) 0.01636(14) 0.0161(2) 0.000 0.000 0.000
Cu2 0.01357(12) 0.01357(12) 0.01347(18) 0.000 0.000 0.000
Zn2 0.01357(12) 0.01357(12) 0.01347(18) 0.000 0.000 0.000
S1 0.00827(19) 0.00827(19) 0.0082(3) 0.00049(7) -0.00049(7) 0.00051(9)

loop_
_atom_type_symbol
_atom_type_description
_atom_type_scat_dispersion_real
_atom_type_scat_dispersion_imag
_atom_type_scat_source
S S 0.1246 0.1234 'International Tables Vol C Tables 4.2.6.8 and 6.1.1.4'
Cu Cu 0.3201 1.2651 'International Tables Vol C Tables 4.2.6.8 and 6.1.1.4'
Zn Zn 0.2839 1.4301 'International Tables Vol C Tables 4.2.6.8 and 6.1.1.4'
Sn Sn -0.6537 1.4246 'International Tables Vol C Tables 4.2.6.8 and 6.1.1.4'

loop_
_geom_angle_atom_site_label_1
_geom_angle_atom_site_label_2
_geom_angle_atom_site_label_3
_geom_angle
_geom_angle_site_symmetry_1
_geom_angle_site_symmetry_3
_geom_angle_publ_flag
S1 Sn1 S1 109.700(15) 10_455 12_545 ?
S1 Sn1 S1 109.357(8) 10_455 9_445 ?
S1 Sn1 S1 109.357(7) 12_545 9_445 ?
S1 Sn1 S1 109.357(8) 10_455 11 ?
S1 Sn1 S1 109.357(7) 12_545 11 ?
S1 Sn1 S1 109.700(15) 9_445 11 ?
S1 Cu1 S1 110.664(8) 4_545 1_455 ?
S1 Cu1 S1 110.664(8) 4_545 3_655 ?
S1 Cu1 S1 107.111(17) 1_455 3_655 ?
S1 Cu1 S1 107.111(17) 4_545 2_565 ?
S1 Cu1 S1 110.664(8) 1_455 2_565 ?
S1 Cu1 S1 110.664(8) 3_655 2_565 ?
S1 Cu2 S1 108.782(6) 1_455 12_545 ?
S1 Cu2 S1 110.859(13) 1_455 3_665 ?
S1 Cu2 S1 108.782(6) 12_545 3_665 ?
S1 Cu2 S1 108.782(6) 1_455 10_465 ?
S1 Cu2 S1 110.859(13) 12_545 10_465 ?
S1 Cu2 S1 108.782(6) 3_665 10_465 ?
Cu1 S1 Zn2 110.661(10) 1_655 1_655 ?
Cu1 S1 Cu2 110.661(10) 1_655 1_655 ?
Zn2 S1 Cu2 0.0 1_655 1_655 ?
Cu1 S1 Zn2 110.661(10) 1_655 13 ?
Zn2 S1 Zn2 110.812(13) 1_655 13 ?
Cu2 S1 Zn2 110.812(13) 1_655 13 ?
Cu1 S1 Cu2 110.661(10) 1_655 13 ?
Zn2 S1 Cu2 110.8 1_655 13 ?
Cu2 S1 Cu2 110.812(13) 1_655 13 ?
Zn2 S1 Cu2 0.0 13 13 ?
Cu1 S1 Sn1 108.405(12) 1_655 9_554 ?
Zn2 S1 Sn1 108.099(10) 1_655 9_554 ?
Cu2 S1 Sn1 108.099(10) 1_655 9_554 ?
Zn2 S1 Sn1 108.099(10) 13 9_554 ?
Cu2 S1 Sn1 108.099(10) 13 9_554 ?

loop_
_geom_bond_atom_site_label_1
_geom_bond_atom_site_label_2
_geom_bond_distance
_geom_bond_site_symmetry_2
_geom_bond_publ_flag
Sn1 S1 2.4075(4) 10_455 ?
Sn1 S1 2.4075(4) 12_545 ?
Sn1 S1 2.4075(3) 9_445 ?
Sn1 S1 2.4075(3) 11 ?
Cu1 S1 2.3333(3) 4_545 ?
Cu1 S1 2.3333(3) 1_455 ?
Cu1 S1 2.3333(3) 3_655 ?
Cu1 S1 2.3333(3) 2_565 ?
Cu2 S1 2.33569(18) 1_455 ?
Cu2 S1 2.33569(19) 12_545 ?
Cu2 S1 2.33569(18) 3_665 ?
Cu2 S1 2.33569(19) 10_465 ?
S1 Cu1 2.3333(3) 1_655 ?
S1 Zn2 2.33569(18) 1_655 ?
S1 Cu2 2.33569(18) 1_655 ?
S1 Zn2 2.33569(19) 13 ?
S1 Cu2 2.33569(19) 13 ?
S1 Sn1 2.4075(3) 9_554 ?
